data_7035045
loop_
_publ_author_name
'Rahman, Faiz-Ur'
'Ali, Amjad'
'Guo, Rong'
'Wang, Wei-Kun'
'Wang, Hui'
'Li, Zhan-Ting'
'Lin, Yuejian'
'Zhang, Dan-Wei'

_publ_section_title
;
 Efficient one-pot synthesis of
 trans-Pt(ii)(salicylaldimine)(4-picoline)Cl complexes: effective agents
 for enhanced expression of p53 tumor suppressor genes.
;
_journal_issue 21
_journal_name_full 'Dalton transactions (Cambridge, England : 2003)'
_journal_page_first 9872
_journal_page_last 9880
_journal_paper_doi 10.1039/c5dt01098e
_journal_volume 44
_journal_year 2015
_chemical_formula_sum 'C18 H23 Cl N2 O Pt'
_chemical_formula_weight 513.92
_chemical_name_systematic C-1
_space_group_crystal_system monoclinic
_space_group_IT_number 14
_space_group_name_Hall '-P 2ybc'
_space_group_name_H-M_alt 'P 1 21/c 1'
_symmetry_space_group_name_Hall '-P 2ybc'
_symmetry_space_group_name_H-M 'P 1 21/c 1'
_atom_sites_solution_hydrogens geom
_audit_creation_method SHELXL-2013
_audit_update_record
;
2015-01-01 deposited with the CCDC.
2015-04-23 downloaded from the CCDC.
;
_cell_angle_alpha 90
_cell_angle_beta 93.962(6)
_cell_angle_gamma 90
_cell_formula_units_Z 4
_cell_length_a 14.219(7)
_cell_length_b 11.945(6)
_cell_length_c 10.835(6)
_cell_measurement_reflns_used 983
_cell_measurement_temperature 293(2)
_cell_measurement_theta_max 27.404
_cell_measurement_theta_min 2.872
_cell_volume 1835.9(16)
_computing_cell_refinement 'Bruker SMART'
_computing_data_collection 'Bruker SMART'
_computing_data_reduction 'Bruker SHELXTL'
_computing_molecular_graphics 'Bruker SHELXTL'
_computing_publication_material 'Bruker SHELXTL'
_computing_structure_refinement 'SHELXL-2013 (Sheldrick, 2013)'
_computing_structure_solution 'Bruker SHELXTL'
_diffrn_ambient_temperature 293(2)
_diffrn_measured_fraction_theta_full 0.994
_diffrn_measured_fraction_theta_max 0.993
_diffrn_measurement_device_type 'CCD area detector'
_diffrn_measurement_method 'phi and omega scans'
_diffrn_radiation_type MoK\a
_diffrn_radiation_wavelength 0.71073
_diffrn_reflns_av_R_equivalents 0.1028
_diffrn_reflns_av_unetI/netI 0.0822
_diffrn_reflns_laue_measured_fraction_full 0.994
_diffrn_reflns_laue_measured_fraction_max 0.993
_diffrn_reflns_limit_h_max 17
_diffrn_reflns_limit_h_min -17
_diffrn_reflns_limit_k_max 14
_diffrn_reflns_limit_k_min -12
_diffrn_reflns_limit_l_max 13
_diffrn_reflns_limit_l_min -12
_diffrn_reflns_number 8007
_diffrn_reflns_point_group_measured_fraction_full 0.994
_diffrn_reflns_point_group_measured_fraction_max 0.993
_diffrn_reflns_theta_full 25.242
_diffrn_reflns_theta_max 26.000
_diffrn_reflns_theta_min 2.229
_exptl_absorpt_coefficient_mu 7.793
_exptl_absorpt_correction_T_max 1.000
_exptl_absorpt_correction_T_min 0.314
_exptl_absorpt_correction_type multi-scan
_exptl_absorpt_process_details sadabs
_exptl_crystal_colour yellow
_exptl_crystal_density_diffrn 1.859
_exptl_crystal_description block
_exptl_crystal_F_000 992
_exptl_crystal_size_max 0.600
_exptl_crystal_size_mid 0.500
_exptl_crystal_size_min 0.200
_refine_diff_density_max 4.420
_refine_diff_density_min -2.775
_refine_diff_density_rms 0.314
_refine_ls_extinction_method none
_refine_ls_goodness_of_fit_ref 1.041
_refine_ls_hydrogen_treatment constr
_refine_ls_matrix_type full
_refine_ls_number_parameters 212
_refine_ls_number_reflns 3582
_refine_ls_number_restraints 0
_refine_ls_restrained_S_all 1.041
_refine_ls_R_factor_all 0.0674
_refine_ls_R_factor_gt 0.0592
_refine_ls_shift/su_max 0.001
_refine_ls_shift/su_mean 0.000
_refine_ls_structure_factor_coef Fsqd
_refine_ls_weighting_details
; 
 w=1/[\s^2^(Fo^2^)+(0.0971P)^2^] 
 where P=(Fo^2^+2Fc^2^)/3 
;
_refine_ls_weighting_scheme calc
_refine_ls_wR_factor_gt 0.1491
_refine_ls_wR_factor_ref 0.1533
_reflns_Friedel_coverage 0.000
_reflns_number_gt 2911
_reflns_number_total 3582
_reflns_threshold_expression 'I > 2\s(I)'
_cod_data_source_file c5dt01098e2.cif
_cod_data_source_block a40517b
_cod_depositor_comments 'Adding full bibliography for 7035045--7035047.cif.'
_cod_original_cell_volume 1836.0(16)
_cod_database_code 7035045
_shelx_space_group_comment
; 
The symmetry employed for this shelxl refinement is uniquely defined 
by the following loop, which should always be used as a source of 
symmetry information in preference to the above space-group names. 
They are only intended as comments. 
;
_shelx_estimated_absorpt_t_min 0.089
_shelx_estimated_absorpt_t_max 0.305
_shelxl_version_number 2013-2

loop_
_space_group_symop_operation_xyz
'x, y, z'
'-x, y+1/2, -z+1/2'
'-x, -y, -z'
'x, -y-1/2, z-1/2'

loop_
_atom_site_label
_atom_site_type_symbol
_atom_site_fract_x
_atom_site_fract_y
_atom_site_fract_z
_atom_site_U_iso_or_equiv
_atom_site_adp_type
_atom_site_occupancy
_atom_site_site_symmetry_order
_atom_site_calc_flag
_atom_site_refinement_flags_posn
_atom_site_refinement_flags_adp
Pt1 Pt 0.30011(2) 0.61477(3) 0.50223(3) 0.03044(18) Uani 1 1 d . .
Cl1 Cl 0.43972(18) 0.6621(2) 0.6066(3) 0.0540(7) Uani 1 1 d . .
N1 N 0.2933(5) 0.7566(6) 0.4042(6) 0.0325(16) Uani 1 1 d . .
N2 N 0.3006(5) 0.4708(6) 0.6024(6) 0.0301(15) Uani 1 1 d . .
O1 O 0.1802(5) 0.5561(6) 0.4204(6) 0.0433(16) Uani 1 1 d . .
C1 C 0.1336(7) 0.6008(7) 0.3252(8) 0.034(2) Uani 1 1 d . .
C2 C 0.1530(6) 0.7027(8) 0.2699(8) 0.036(2) Uani 1 1 d . .
C3 C 0.0966(7) 0.7379(9) 0.1649(8) 0.042(2) Uani 1 1 d . .
H3 H 0.1111 0.8056 0.1284 0.050 Uiso 1 1 calc R U
C4 C 0.0238(7) 0.6797(9) 0.1154(9) 0.045(2) Uani 1 1 d . .
C5 C 0.0044(6) 0.5782(9) 0.1695(10) 0.045(2) Uani 1 1 d . .
H5 H -0.0449 0.5348 0.1349 0.053 Uiso 1 1 calc R U
C6 C 0.0552(6) 0.5396(8) 0.2721(9) 0.041(2) Uani 1 1 d . .
H6 H 0.0384 0.4724 0.3077 0.050 Uiso 1 1 calc R U
C7 C 0.2297(7) 0.7729(8) 0.3144(8) 0.037(2) Uani 1 1 d . .
H7 H 0.2346 0.8403 0.2724 0.044 Uiso 1 1 calc R U
C8 C 0.3563(7) 0.8524(8) 0.4358(9) 0.039(2) Uani 1 1 d . .
H8A H 0.3552 0.9038 0.3665 0.047 Uiso 1 1 calc R U
H8B H 0.4205 0.8257 0.4517 0.047 Uiso 1 1 calc R U
C9 C 0.3254(8) 0.9133(9) 0.5497(10) 0.046(2) Uani 1 1 d . .
H9 H 0.3134 0.8568 0.6122 0.055 Uiso 1 1 calc R U
C10 C 0.2372(9) 0.9805(11) 0.5259(11) 0.064(3) Uani 1 1 d . .
H10A H 0.2501 1.0446 0.4764 0.097 Uiso 1 1 calc R U
H10B H 0.2151 1.0048 0.6032 0.097 Uiso 1 1 calc R U
H10C H 0.1898 0.9351 0.4829 0.097 Uiso 1 1 calc R U
C11 C 0.4075(10) 0.9874(14) 0.6024(14) 0.091(5) Uani 1 1 d . .
H11A H 0.4036 1.0596 0.5635 0.136 Uiso 1 1 calc R U
H11B H 0.4664 0.9528 0.5866 0.136 Uiso 1 1 calc R U
H11C H 0.4037 0.9960 0.6900 0.136 Uiso 1 1 calc R U
C12 C -0.0365(9) 0.7185(12) 0.0015(10) 0.068(3) Uani 1 1 d . .
H12A H -0.0863 0.7658 0.0267 0.102 Uiso 1 1 calc R U
H12B H -0.0631 0.6546 -0.0417 0.102 Uiso 1 1 calc R U
H12C H 0.0020 0.7596 -0.0521 0.102 Uiso 1 1 calc R U
C13 C 0.2202(6) 0.4315(8) 0.6418(8) 0.0352(19) Uani 1 1 d . .
H13 H 0.1645 0.4685 0.6171 0.042 Uiso 1 1 calc R U
C14 C 0.2152(7) 0.3391(9) 0.7170(9) 0.042(2) Uani 1 1 d . .
H14 H 0.1573 0.3155 0.7427 0.050 Uiso 1 1 calc R U
C15 C 0.2968(7) 0.2815(9) 0.7541(8) 0.041(2) Uani 1 1 d . .
C16 C 0.3781(8) 0.3186(9) 0.7106(9) 0.049(3) Uani 1 1 d . .
H16 H 0.4339 0.2808 0.7326 0.059 Uiso 1 1 calc R U
C17 C 0.3805(7) 0.4124(9) 0.6331(9) 0.042(2) Uani 1 1 d . .
H17 H 0.4371 0.4346 0.6026 0.050 Uiso 1 1 calc R U
C18 C 0.2934(9) 0.1862(10) 0.8448(13) 0.069(4) Uani 1 1 d . .
H18A H 0.2709 0.1199 0.8022 0.103 Uiso 1 1 calc R U
H18B H 0.2515 0.2051 0.9075 0.103 Uiso 1 1 calc R U
H18C H 0.3554 0.1729 0.8827 0.103 Uiso 1 1 calc R U

loop_
_atom_site_aniso_label
_atom_site_aniso_U_11
_atom_site_aniso_U_22
_atom_site_aniso_U_33
_atom_site_aniso_U_23
_atom_site_aniso_U_13
_atom_site_aniso_U_12
Pt1 0.0144(3) 0.0477(3) 0.0299(3) -0.00134(12) 0.00629(15) -0.00142(13)
Cl1 0.0282(14) 0.0699(16) 0.0620(16) 0.0001(13) -0.0108(12) -0.0119(13)
N1 0.014(4) 0.052(4) 0.033(4) 0.000(3) 0.011(3) -0.013(3)
N2 0.015(4) 0.051(4) 0.024(3) -0.004(3) 0.004(3) 0.001(3)
O1 0.028(4) 0.053(4) 0.048(4) 0.004(3) -0.012(3) -0.004(3)
C1 0.022(5) 0.054(5) 0.026(5) 0.004(3) 0.011(4) 0.004(4)
C2 0.015(4) 0.054(5) 0.041(5) 0.002(4) 0.009(4) -0.002(4)
C3 0.026(5) 0.062(6) 0.038(5) 0.007(4) 0.006(4) 0.002(4)
C4 0.017(5) 0.077(7) 0.042(5) 0.005(5) 0.005(4) 0.004(5)
C5 0.006(4) 0.075(6) 0.052(6) -0.004(5) -0.002(4) -0.007(5)
C6 0.012(4) 0.057(6) 0.055(6) 0.004(4) 0.001(4) -0.005(4)
C7 0.028(5) 0.050(5) 0.034(5) 0.006(4) 0.013(4) -0.003(4)
C8 0.022(5) 0.061(5) 0.036(5) -0.001(4) 0.013(4) -0.006(5)
C9 0.037(6) 0.056(6) 0.045(6) -0.003(4) 0.012(5) -0.007(5)
C10 0.052(8) 0.081(8) 0.061(7) 0.006(6) 0.013(6) 0.003(7)
C11 0.047(8) 0.119(11) 0.107(11) -0.054(9) 0.013(8) -0.034(8)
C12 0.050(8) 0.103(9) 0.050(6) 0.012(6) -0.011(6) 0.004(7)
C13 0.013(4) 0.055(5) 0.038(5) -0.002(4) 0.007(3) 0.006(4)
C14 0.027(5) 0.059(6) 0.040(5) 0.004(4) 0.007(4) -0.001(5)
C15 0.035(6) 0.054(5) 0.034(5) 0.003(4) 0.005(4) 0.008(4)
C16 0.038(6) 0.073(7) 0.037(5) 0.008(5) -0.001(4) 0.019(5)
C17 0.018(5) 0.062(6) 0.046(6) -0.001(4) 0.006(4) 0.000(4)
C18 0.058(8) 0.071(8) 0.080(9) 0.032(6) 0.023(7) 0.015(6)

loop_
_atom_type_symbol
_atom_type_description
_atom_type_scat_dispersion_real
_atom_type_scat_dispersion_imag
_atom_type_scat_source
C C 0.0033 0.0016 'International Tables Vol C Tables 4.2.6.8 and 6.1.1.4'
H H 0.0000 0.0000 'International Tables Vol C Tables 4.2.6.8 and 6.1.1.4'
N N 0.0061 0.0033 'International Tables Vol C Tables 4.2.6.8 and 6.1.1.4'
O O 0.0106 0.0060 'International Tables Vol C Tables 4.2.6.8 and 6.1.1.4'
Cl Cl 0.1484 0.1585 'International Tables Vol C Tables 4.2.6.8 and 6.1.1.4'
Pt Pt -1.7033 8.3905 'International Tables Vol C Tables 4.2.6.8 and 6.1.1.4'

loop_
_geom_angle_atom_site_label_1
_geom_angle_atom_site_label_2
_geom_angle_atom_site_label_3
_geom_angle
O1 Pt1 N1 93.1(3)
O1 Pt1 N2 84.9(3)
N1 Pt1 N2 177.4(3)
O1 Pt1 Cl1 173.34(19)
N1 Pt1 Cl1 93.5(2)
N2 Pt1 Cl1 88.5(2)
C7 N1 C8 116.0(8)
C7 N1 Pt1 122.1(6)
C8 N1 Pt1 121.8(6)
C13 N2 C17 117.6(8)
C13 N2 Pt1 119.8(6)
C17 N2 Pt1 122.6(6)
C1 O1 Pt1 125.5(6)
O1 C1 C2 126.5(9)
O1 C1 C6 116.9(8)
C2 C1 C6 116.6(8)
C1 C2 C3 119.3(9)
C1 C2 C7 122.4(8)
C3 C2 C7 118.3(8)
C4 C3 C2 123.6(9)
C3 C4 C5 117.4(9)
C3 C4 C12 123.1(10)
C5 C4 C12 119.5(10)
C6 C5 C4 122.1(9)
C5 C6 C1 120.9(9)
N1 C7 C2 129.8(8)
N1 C8 C9 110.7(8)
C10 C9 C8 113.7(9)
C10 C9 C11 111.1(11)
C8 C9 C11 108.7(9)
N2 C13 C14 123.6(8)
C13 C14 C15 119.6(9)
C16 C15 C14 117.0(9)
C16 C15 C18 122.9(10)
C14 C15 C18 120.0(9)
C15 C16 C17 121.9(9)
N2 C17 C16 120.3(9)

loop_
_geom_bond_atom_site_label_1
_geom_bond_atom_site_label_2
_geom_bond_distance
Pt1 O1 1.994(6)
Pt1 N1 1.998(7)
Pt1 N2 2.033(7)
Pt1 Cl1 2.287(2)
N1 C7 1.297(11)
N1 C8 1.478(12)
N2 C13 1.333(11)
N2 C17 1.354(12)
O1 C1 1.302(11)
C1 C2 1.392(13)
C1 C6 1.420(13)
C2 C3 1.410(12)
C2 C7 1.433(13)
C3 C4 1.328(14)
C4 C5 1.383(15)
C4 C12 1.526(13)
C5 C6 1.363(13)
C8 C9 1.523(14)
C9 C10 1.496(16)
C9 C11 1.543(16)
C13 C14 1.377(14)
C14 C15 1.385(13)
C15 C16 1.352(15)
C15 C18 1.507(13)
C16 C17 1.402(15)

loop_
_geom_torsion_atom_site_label_1
_geom_torsion_atom_site_label_2
_geom_torsion_atom_site_label_3
_geom_torsion_atom_site_label_4
_geom_torsion
Pt1 O1 C1 C2 -6.5(13)
Pt1 O1 C1 C6 173.3(7)
O1 C1 C2 C3 178.5(9)
C6 C1 C2 C3 -1.3(13)
O1 C1 C2 C7 -0.4(15)
C6 C1 C2 C7 179.8(9)
C1 C2 C3 C4 1.0(15)
C7 C2 C3 C4 179.9(10)
C2 C3 C4 C5 -1.2(15)
C2 C3 C4 C12 -179.8(10)
C3 C4 C5 C6 2.1(16)
C12 C4 C5 C6 -179.4(10)
C4 C5 C6 C1 -2.6(16)
O1 C1 C6 C5 -177.7(9)
C2 C1 C6 C5 2.2(14)
C8 N1 C7 C2 -172.9(9)
Pt1 N1 C7 C2 2.8(14)
C1 C2 C7 N1 2.4(16)
C3 C2 C7 N1 -176.4(9)
C7 N1 C8 C9 100.7(10)
Pt1 N1 C8 C9 -75.0(9)
N1 C8 C9 C10 -72.7(12)
N1 C8 C9 C11 162.9(10)
C17 N2 C13 C14 3.7(13)
Pt1 N2 C13 C14 -175.4(7)
N2 C13 C14 C15 -0.7(15)
C13 C14 C15 C16 -1.8(14)
C13 C14 C15 C18 174.9(10)
C14 C15 C16 C17 1.2(15)
C18 C15 C16 C17 -175.4(10)
C13 N2 C17 C16 -4.3(13)
Pt1 N2 C17 C16 174.9(7)
C15 C16 C17 N2 1.9(15)
